data_7152187
loop_
_publ_author_name
'Oh, Joong-Suk'
'Lee, Ji-Woong'
'Ryu, Tae Hee'
'Lee, Jae Heon'
'Song, Choong Eui'

_publ_section_title
;
 Self-association free bifunctional thiourea organocatalysts: synthesis of
 chiral \a-amino acids via dynamic kinetic resolution of racemic
 azlactones.
;
_journal_issue 5
_journal_name_full 'Organic &amp; biomolecular chemistry'
_journal_page_first 1052
_journal_page_last 1055
_journal_paper_doi 10.1039/c1ob06629c
_journal_volume 10
_journal_year 2012
_chemical_formula_moiety 'C39 H44 N6 S, C7 H8'
_chemical_formula_sum 'C46 H52 N6 S'
_chemical_formula_weight 721.00
_chemical_name_systematic
;
?
;
_space_group_IT_number 4
_symmetry_cell_setting monoclinic
_symmetry_space_group_name_Hall 'P 2yb'
_symmetry_space_group_name_H-M 'P 1 21 1'
_atom_sites_solution_hydrogens geom
_atom_sites_solution_primary direct
_atom_sites_solution_secondary difmap
_audit_creation_method SHELXL-97
_cell_angle_alpha 90.00
_cell_angle_beta 104.810(4)
_cell_angle_gamma 90.00
_cell_formula_units_Z 2
_cell_length_a 11.6327(11)
_cell_length_b 11.6667(10)
_cell_length_c 15.0995(13)
_cell_measurement_reflns_used 9954
_cell_measurement_temperature 296(2)
_cell_measurement_theta_max 22.34
_cell_measurement_theta_min 2.39
_cell_volume 1981.2(3)
_computing_cell_refinement 'Bruker SMART'
_computing_data_collection 'Bruker SMART'
_computing_data_reduction 'Bruker SAINT'
_computing_molecular_graphics 'Bruker SHELXTL'
_computing_publication_material 'Bruker SHELXTL'
_computing_structure_refinement 'Bruker SHELXTL'
_computing_structure_solution 'Bruker SHELXTL'
_diffrn_ambient_temperature 296(2)
_diffrn_measured_fraction_theta_full 0.953
_diffrn_measured_fraction_theta_max 0.953
_diffrn_measurement_device_type 'CCD area detector'
_diffrn_measurement_method 'phi and omega scans'
_diffrn_radiation_monochromator graphite
_diffrn_radiation_source 'sealed tube'
_diffrn_radiation_type MoK\a
_diffrn_radiation_wavelength 0.71073
_diffrn_reflns_av_R_equivalents 0.0227
_diffrn_reflns_av_sigmaI/netI 0.0366
_diffrn_reflns_limit_h_max 15
_diffrn_reflns_limit_h_min -11
_diffrn_reflns_limit_k_max 15
_diffrn_reflns_limit_k_min -15
_diffrn_reflns_limit_l_max 19
_diffrn_reflns_limit_l_min -20
_diffrn_reflns_number 28496
_diffrn_reflns_theta_full 28.59
_diffrn_reflns_theta_max 28.59
_diffrn_reflns_theta_min 2.23
_exptl_absorpt_coefficient_mu 0.122
_exptl_absorpt_correction_T_max 0.9573
_exptl_absorpt_correction_T_min 0.9459
_exptl_absorpt_correction_type multi-scan
_exptl_crystal_colour colourless
_exptl_crystal_density_diffrn 1.209
_exptl_crystal_density_method 'not measured'
_exptl_crystal_description BLOCK
_exptl_crystal_F_000 772
_exptl_crystal_size_max 0.46
_exptl_crystal_size_mid 0.40
_exptl_crystal_size_min 0.36
_refine_diff_density_max 0.643
_refine_diff_density_min -0.401
_refine_diff_density_rms 0.060
_refine_ls_abs_structure_details 'Flack H D (1983), Acta Cryst. A39, 876-881'
_refine_ls_abs_structure_Flack 0.90(10)
_refine_ls_extinction_method none
_refine_ls_goodness_of_fit_ref 1.026
_refine_ls_hydrogen_treatment constr
_refine_ls_matrix_type full
_refine_ls_number_parameters 444
_refine_ls_number_reflns 9417
_refine_ls_number_restraints 1
_refine_ls_restrained_S_all 1.026
_refine_ls_R_factor_all 0.1018
_refine_ls_R_factor_gt 0.0684
_refine_ls_shift/su_max 0.001
_refine_ls_shift/su_mean 0.000
_refine_ls_structure_factor_coef Fsqd
_refine_ls_weighting_details 'calc w=1/[\s^2^(Fo^2^)+(0.1357P)^2^+0.1308P] where P=(Fo^2^+2Fc^2^)/3'
_refine_ls_weighting_scheme calc
_refine_ls_wR_factor_gt 0.1819
_refine_ls_wR_factor_ref 0.2095
_reflns_number_gt 6530
_reflns_number_total 9417
_reflns_threshold_expression >2sigma(I)
_cod_data_source_file c1ob06629c.txt
_cod_data_source_block ma
_cod_depositor_comments
;
The following automatic conversions were performed:

'_symmetry_cell_setting' value 'Monoclinic' changed to 'monoclinic'
according to /home/saulius/struct/CIF-dictionaries/cif_core.dic
dictionary named 'cif_core.dic' version 2.4.1 from 2010-06-29.

Automatic conversion script
Id: cif_fix_values 1715 2011-07-08 13:25:40Z adriana 
;
_cod_original_sg_symbol_H-M 'P2(1) '
_cod_database_code 7152187

loop_
_symmetry_equiv_pos_as_xyz
'x, y, z'
'-x, y+1/2, -z'

loop_
_atom_site_label
_atom_site_type_symbol
_atom_site_fract_x
_atom_site_fract_y
_atom_site_fract_z
_atom_site_U_iso_or_equiv
_atom_site_adp_type
_atom_site_occupancy
_atom_site_symmetry_multiplicity
_atom_site_calc_flag
_atom_site_refinement_flags
S1 S 0.67961(8) 0.25390(8) 0.16765(5) 0.0548(2) Uani 1 1 d .
N1 N 0.5817(4) 0.5851(4) 0.3899(3) 0.0864(11) Uani 1 1 d .
N2 N 1.0786(3) 0.3724(3) 0.35228(19) 0.0601(8) Uani 1 1 d .
N3 N 0.8671(2) 0.3895(2) 0.23171(16) 0.0491(6) Uani 1 1 d .
H3 H 0.9181 0.4381 0.2219 0.059 Uiso 1 1 calc R
N4 N 0.8319(2) 0.3453(2) 0.08136(15) 0.0395(5) Uani 1 1 d .
H4 H 0.8967 0.3824 0.0844 0.047 Uiso 1 1 calc R
N5 N 0.9565(3) 0.0136(3) -0.0884(2) 0.0546(7) Uani 1 1 d .
N6 N 0.7151(3) 0.5056(2) -0.04571(18) 0.0486(6) Uani 1 1 d .
C1 C 0.7587(3) 0.4428(3) 0.3465(2) 0.0551(8) Uani 1 1 d .
C2 C 0.7312(4) 0.5502(4) 0.3085(3) 0.0687(10) Uani 1 1 d .
H2 H 0.7720 0.5788 0.2677 0.082 Uiso 1 1 calc R
C3 C 0.6413(5) 0.6169(4) 0.3312(4) 0.0916(17) Uani 1 1 d .
H3A H 0.6233 0.6877 0.3027 0.110 Uiso 1 1 calc R
C4 C 0.6071(4) 0.4800(4) 0.4282(3) 0.0710(11) Uani 1 1 d .
C5 C 0.5454(5) 0.4425(7) 0.4938(4) 0.0987(19) Uani 1 1 d .
H5 H 0.4899 0.4916 0.5081 0.118 Uiso 1 1 calc R
C6 C 0.5637(5) 0.3396(6) 0.5358(4) 0.0943(17) Uani 1 1 d .
H6 H 0.5221 0.3185 0.5784 0.113 Uiso 1 1 calc R
C7 C 0.6450(4) 0.2669(5) 0.5143(3) 0.0781(12) Uani 1 1 d .
H7 H 0.6578 0.1956 0.5427 0.094 Uiso 1 1 calc R
C8 C 0.7081(4) 0.2955(4) 0.4524(3) 0.0656(10) Uani 1 1 d .
H8 H 0.7615 0.2431 0.4390 0.079 Uiso 1 1 calc R
C9 C 0.6932(3) 0.4035(4) 0.4088(3) 0.0594(9) Uani 1 1 d .
C10 C 0.8594(3) 0.3723(3) 0.32619(19) 0.0492(7) Uani 1 1 d .
H10 H 0.8477 0.2909 0.3370 0.059 Uiso 1 1 calc R
C11 C 0.9801(3) 0.4137(3) 0.3890(2) 0.0522(8) Uani 1 1 d .
H11 H 0.9805 0.4976 0.3859 0.063 Uiso 1 1 calc R
C12 C 1.0006(3) 0.3806(4) 0.4912(2) 0.0672(11) Uani 1 1 d .
H12A H 1.0102 0.4493 0.5286 0.081 Uiso 1 1 calc R
H12B H 0.9326 0.3384 0.5000 0.081 Uiso 1 1 calc R
C13 C 1.1111(4) 0.3076(4) 0.5191(3) 0.0644(10) Uani 1 1 d .
H13 H 1.1230 0.2814 0.5824 0.077 Uiso 1 1 calc R
C14 C 1.0964(5) 0.2061(4) 0.4549(4) 0.0912(15) Uani 1 1 d .
H14A H 1.0252 0.1638 0.4567 0.109 Uiso 1 1 calc R
H14B H 1.1640 0.1551 0.4741 0.109 Uiso 1 1 calc R
C15 C 1.0869(4) 0.2478(5) 0.3572(3) 0.0836(13) Uani 1 1 d .
H15A H 1.1562 0.2229 0.3379 0.100 Uiso 1 1 calc R
H15B H 1.0171 0.2145 0.3159 0.100 Uiso 1 1 calc R
C16 C 1.1903(3) 0.4218(4) 0.4084(2) 0.0662(10) Uani 1 1 d .
H16A H 1.1833 0.5046 0.4091 0.079 Uiso 1 1 calc R
H16B H 1.2549 0.4028 0.3812 0.079 Uiso 1 1 calc R
C17 C 1.2194(3) 0.3753(3) 0.5089(2) 0.0577(9) Uani 1 1 d .
H17 H 1.2846 0.3203 0.5151 0.069 Uiso 1 1 calc R
C18 C 1.2633(4) 0.4679(4) 0.5783(3) 0.0772(12) Uani 1 1 d .
H18 H 1.3160 0.5194 0.5627 0.093 Uiso 1 1 calc R
C19 C 1.2407(5) 0.4872(5) 0.6538(3) 0.0920(16) Uani 1 1 d .
H19A H 1.1889 0.4395 0.6743 0.110 Uiso 1 1 calc R
H19B H 1.2758 0.5492 0.6893 0.110 Uiso 1 1 calc R
C20 C 0.7974(3) 0.3322(2) 0.15816(18) 0.0390(6) Uani 1 1 d .
C21 C 0.7680(3) 0.3016(2) -0.00661(18) 0.0364(6) Uani 1 1 d .
H21 H 0.6884 0.2782 -0.0029 0.044 Uiso 1 1 calc R
C22 C 0.8302(3) 0.1981(2) -0.03461(18) 0.0399(6) Uani 1 1 d .
C23 C 0.9506(3) 0.1989(3) -0.0204(2) 0.0485(7) Uani 1 1 d .
H23 H 0.9941 0.2624 0.0065 0.058 Uiso 1 1 calc R
C24 C 1.0096(3) 0.1044(3) -0.0462(2) 0.0559(8) Uani 1 1 d .
H24 H 1.0922 0.1066 -0.0322 0.067 Uiso 1 1 calc R
C25 C 0.8345(3) 0.0098(3) -0.1054(2) 0.0500(7) Uani 1 1 d .
C26 C 0.7739(4) -0.0856(3) -0.1537(3) 0.0686(11) Uani 1 1 d .
H26 H 0.8168 -0.1421 -0.1749 0.082 Uiso 1 1 calc R
C27 C 0.6558(4) -0.0956(3) -0.1694(3) 0.0669(10) Uani 1 1 d .
H27 H 0.6178 -0.1592 -0.2010 0.080 Uiso 1 1 calc R
C28 C 0.5882(4) -0.0119(3) -0.1389(3) 0.0616(9) Uani 1 1 d .
H28 H 0.5064 -0.0208 -0.1493 0.074 Uiso 1 1 calc R
C29 C 0.6428(3) 0.0825(3) -0.0941(2) 0.0501(7) Uani 1 1 d .
H29 H 0.5975 0.1374 -0.0739 0.060 Uiso 1 1 calc R
C30 C 0.7683(3) 0.0989(2) -0.07744(19) 0.0400(6) Uani 1 1 d .
C31 C 0.7548(3) 0.3978(2) -0.08000(18) 0.0385(6) Uani 1 1 d .
H31 H 0.8337 0.4117 -0.0898 0.046 Uiso 1 1 calc R
C32 C 0.6706(3) 0.3650(3) -0.1739(2) 0.0483(7) Uani 1 1 d .
H32A H 0.7120 0.3724 -0.2218 0.058 Uiso 1 1 calc R
H32B H 0.6448 0.2861 -0.1725 0.058 Uiso 1 1 calc R
C33 C 0.5628(3) 0.4453(3) -0.1932(3) 0.0601(9) Uani 1 1 d .
H33 H 0.5042 0.4216 -0.2492 0.072 Uiso 1 1 calc R
C34 C 0.5075(3) 0.4417(4) -0.1111(3) 0.0742(11) Uani 1 1 d .
H34A H 0.4346 0.4860 -0.1243 0.089 Uiso 1 1 calc R
H34B H 0.4890 0.3632 -0.0986 0.089 Uiso 1 1 calc R
C35 C 0.5969(4) 0.4916(3) -0.0291(3) 0.0626(10) Uani 1 1 d .
H35A H 0.5686 0.5657 -0.0144 0.075 Uiso 1 1 calc R
H35B H 0.6031 0.4417 0.0232 0.075 Uiso 1 1 calc R
C36 C 0.7062(4) 0.5925(3) -0.1179(2) 0.0577(9) Uani 1 1 d .
H36A H 0.7797 0.5934 -0.1371 0.069 Uiso 1 1 calc R
H36B H 0.6963 0.6675 -0.0931 0.069 Uiso 1 1 calc R
C37 C 0.6014(3) 0.5696(3) -0.2020(2) 0.0563(8) Uani 1 1 d .
H37 H 0.5355 0.6200 -0.1981 0.068 Uiso 1 1 calc R
C38 C 0.6330(4) 0.5944(3) -0.2898(3) 0.0669(10) Uani 1 1 d .
H38 H 0.6917 0.5488 -0.3035 0.080 Uiso 1 1 calc R
C39 C 0.5874(5) 0.6725(4) -0.3486(3) 0.0842(14) Uani 1 1 d .
H39A H 0.5284 0.7204 -0.3381 0.101 Uiso 1 1 calc R
H39B H 0.6136 0.6810 -0.4015 0.101 Uiso 1 1 calc R
C40 C 0.0036(8) 0.8031(7) 0.2440(6) 0.124(2) Uiso 1 1 d .
C41 C -0.0822(8) 0.7655(9) 0.2025(6) 0.136(2) Uiso 1 1 d .
H41 H -0.0980 0.6880 0.2074 0.163 Uiso 1 1 calc R
C42 C -0.1512(11) 0.8238(11) 0.1533(7) 0.169(4) Uiso 1 1 d .
H42 H -0.2209 0.7883 0.1211 0.202 Uiso 1 1 calc R
C43 C -0.1412(11) 0.9459(11) 0.1364(8) 0.169(4) Uiso 1 1 d .
H43 H -0.1984 0.9862 0.0933 0.203 Uiso 1 1 calc R
C44 C -0.0539(9) 0.9898(9) 0.1823(6) 0.144(3) Uiso 1 1 d .
H44 H -0.0448 1.0683 0.1757 0.173 Uiso 1 1 calc R
C45 C 0.0332(9) 0.9334(8) 0.2434(7) 0.147(3) Uiso 1 1 d .
H45 H 0.1011 0.9676 0.2799 0.177 Uiso 1 1 calc R
C46 C 0.0833(14) 0.7225(14) 0.2953(10) 0.226(6) Uiso 1 1 d .
H46A H 0.1535 0.7612 0.3296 0.339 Uiso 1 1 calc R
H46B H 0.1047 0.6679 0.2547 0.339 Uiso 1 1 calc R
H46C H 0.0462 0.6835 0.3367 0.339 Uiso 1 1 calc R

loop_
_atom_site_aniso_label
_atom_site_aniso_U_11
_atom_site_aniso_U_22
_atom_site_aniso_U_33
_atom_site_aniso_U_23
_atom_site_aniso_U_13
_atom_site_aniso_U_12
S1 0.0488(5) 0.0676(5) 0.0502(4) 0.0026(4) 0.0165(3) -0.0166(4)
N1 0.074(2) 0.094(3) 0.096(3) -0.025(2) 0.029(2) 0.012(2)
N2 0.0424(15) 0.092(2) 0.0455(14) -0.0123(14) 0.0096(12) -0.0028(14)
N3 0.0493(15) 0.0613(16) 0.0376(12) -0.0046(11) 0.0126(11) -0.0110(13)
N4 0.0380(12) 0.0422(12) 0.0378(11) -0.0010(9) 0.0088(10) -0.0088(10)
N5 0.0508(17) 0.0556(16) 0.0590(16) 0.0060(13) 0.0168(13) 0.0190(13)
N6 0.0558(16) 0.0412(13) 0.0473(13) -0.0027(11) 0.0103(12) 0.0042(12)
C1 0.0495(19) 0.062(2) 0.0490(17) -0.0132(15) 0.0042(15) -0.0035(15)
C2 0.069(3) 0.070(2) 0.065(2) -0.0023(18) 0.014(2) 0.003(2)
C3 0.084(3) 0.074(3) 0.101(3) -0.018(3) -0.006(3) 0.020(3)
C4 0.055(2) 0.079(3) 0.082(3) -0.034(2) 0.0223(19) -0.0049(19)
C5 0.064(3) 0.139(5) 0.104(4) -0.063(4) 0.041(3) -0.015(3)
C6 0.085(4) 0.125(5) 0.087(3) -0.036(3) 0.048(3) -0.034(3)
C7 0.072(3) 0.099(3) 0.069(2) -0.012(2) 0.030(2) -0.022(3)
C8 0.054(2) 0.076(2) 0.072(2) -0.0150(19) 0.0260(18) -0.0135(18)
C9 0.0414(18) 0.078(2) 0.0591(19) -0.0212(18) 0.0132(15) -0.0044(17)
C10 0.0413(16) 0.072(2) 0.0359(14) -0.0015(14) 0.0130(12) -0.0008(15)
C11 0.0464(18) 0.070(2) 0.0384(14) -0.0082(14) 0.0077(13) 0.0024(15)
C12 0.0483(19) 0.115(3) 0.0396(15) -0.0019(19) 0.0130(14) -0.001(2)
C13 0.062(2) 0.074(2) 0.0528(19) 0.0079(18) 0.0065(17) -0.0045(18)
C14 0.092(4) 0.066(2) 0.103(4) -0.006(2) 0.002(3) -0.003(2)
C15 0.063(2) 0.095(3) 0.087(3) -0.038(3) 0.010(2) 0.009(2)
C16 0.046(2) 0.097(3) 0.0556(19) -0.0008(19) 0.0139(16) -0.0078(19)
C17 0.0433(18) 0.074(2) 0.0527(18) -0.0059(16) 0.0058(14) 0.0030(16)
C18 0.073(3) 0.091(3) 0.066(2) -0.013(2) 0.015(2) -0.016(2)
C19 0.096(4) 0.120(4) 0.056(2) -0.022(3) 0.014(2) -0.015(3)
C20 0.0408(15) 0.0373(13) 0.0379(13) 0.0023(11) 0.0079(12) 0.0017(11)
C21 0.0320(14) 0.0404(13) 0.0358(13) -0.0012(10) 0.0065(11) -0.0007(11)
C22 0.0414(16) 0.0412(14) 0.0347(13) 0.0060(11) 0.0051(12) 0.0036(12)
C23 0.0408(17) 0.0478(16) 0.0559(17) -0.0006(14) 0.0104(14) 0.0062(13)
C24 0.0419(17) 0.064(2) 0.0606(19) 0.0044(17) 0.0118(15) 0.0132(16)
C25 0.058(2) 0.0427(15) 0.0479(16) -0.0026(13) 0.0110(15) 0.0076(14)
C26 0.088(3) 0.0392(17) 0.077(2) -0.0080(16) 0.019(2) 0.0096(18)
C27 0.079(3) 0.0499(19) 0.067(2) -0.0153(17) 0.009(2) -0.0094(19)
C28 0.061(2) 0.054(2) 0.067(2) -0.0033(17) 0.0104(18) -0.0135(17)
C29 0.0485(18) 0.0419(15) 0.0572(18) -0.0038(13) 0.0085(14) -0.0013(13)
C30 0.0413(15) 0.0392(14) 0.0396(14) 0.0047(11) 0.0105(12) 0.0001(12)
C31 0.0372(14) 0.0407(14) 0.0375(13) 0.0012(11) 0.0091(11) 0.0016(12)
C32 0.0533(19) 0.0458(15) 0.0403(14) -0.0004(12) 0.0019(13) 0.0001(14)
C33 0.049(2) 0.060(2) 0.0607(19) 0.0116(16) -0.0044(16) 0.0001(16)
C34 0.0406(19) 0.081(3) 0.104(3) 0.025(2) 0.025(2) 0.0044(18)
C35 0.065(2) 0.058(2) 0.070(2) 0.0076(17) 0.0265(19) 0.0216(18)
C36 0.072(2) 0.0423(16) 0.0563(18) 0.0051(14) 0.0112(17) 0.0033(16)
C37 0.0482(19) 0.0545(18) 0.0609(19) 0.0112(15) 0.0041(15) 0.0151(15)
C38 0.078(3) 0.054(2) 0.068(2) 0.0105(18) 0.018(2) 0.0079(19)
C39 0.101(4) 0.074(3) 0.063(2) 0.000(2) -0.007(2) -0.008(2)

loop_
_atom_type_symbol
_atom_type_description
_atom_type_scat_dispersion_real
_atom_type_scat_dispersion_imag
_atom_type_scat_source
C C 0.0033 0.0016 'International Tables Vol C Tables 4.2.6.8 and 6.1.1.4'
H H 0.0000 0.0000 'International Tables Vol C Tables 4.2.6.8 and 6.1.1.4'
N N 0.0061 0.0033 'International Tables Vol C Tables 4.2.6.8 and 6.1.1.4'
S S 0.1246 0.1234 'International Tables Vol C Tables 4.2.6.8 and 6.1.1.4'

loop_
_geom_angle_atom_site_label_1
_geom_angle_atom_site_label_2
_geom_angle_atom_site_label_3
_geom_angle
C3 N1 C4 116.7(4)
C15 N2 C11 110.7(3)
C15 N2 C16 108.8(3)
C11 N2 C16 108.1(3)
C20 N3 C10 123.5(3)
C20 N3 H3 118.3
C10 N3 H3 118.3
C20 N4 C21 124.3(2)
C20 N4 H4 117.8
C21 N4 H4 117.8
C24 N5 C25 117.0(3)
C35 N6 C36 108.1(3)
C35 N6 C31 110.8(3)
C36 N6 C31 107.2(2)
C2 C1 C9 117.3(4)
C2 C1 C10 120.9(4)
C9 C1 C10 121.7(3)
C1 C2 C3 120.4(5)
C1 C2 H2 119.8
C3 C2 H2 119.8
N1 C3 C2 124.0(5)
N1 C3 H3A 118.0
C2 C3 H3A 118.0
N1 C4 C9 124.4(4)
N1 C4 C5 118.6(4)
C9 C4 C5 116.9(5)
C6 C5 C4 123.5(5)
C6 C5 H5 118.2
C4 C5 H5 118.2
C5 C6 C7 118.2(5)
C5 C6 H6 120.9
C7 C6 H6 120.9
C8 C7 C6 122.3(5)
C8 C7 H7 118.8
C6 C7 H7 118.8
C7 C8 C9 120.8(4)
C7 C8 H8 119.6
C9 C8 H8 119.6
C8 C9 C4 118.1(4)
C8 C9 C1 124.8(3)
C4 C9 C1 117.1(4)
N3 C10 C1 111.3(3)
N3 C10 C11 106.3(3)
C1 C10 C11 109.3(3)
N3 C10 H10 110.0
C1 C10 H10 110.0
C11 C10 H10 110.0
N2 C11 C12 110.9(3)
N2 C11 C10 109.6(2)
C12 C11 C10 114.6(3)
N2 C11 H11 107.1
C12 C11 H11 107.1
C10 C11 H11 107.1
C13 C12 C11 108.8(3)
C13 C12 H12A 109.9
C11 C12 H12A 109.9
C13 C12 H12B 109.9
C11 C12 H12B 109.9
H12A C12 H12B 108.3
C12 C13 C14 108.3(3)
C12 C13 C17 110.2(3)
C14 C13 C17 107.6(4)
C12 C13 H13 110.2
C14 C13 H13 110.2
C17 C13 H13 110.2
C13 C14 C15 109.7(4)
C13 C14 H14A 109.7
C15 C14 H14A 109.7
C13 C14 H14B 109.7
C15 C14 H14B 109.7
H14A C14 H14B 108.2
N2 C15 C14 110.8(4)
N2 C15 H15A 109.5
C14 C15 H15A 109.5
N2 C15 H15B 109.5
C14 C15 H15B 109.5
H15A C15 H15B 108.1
N2 C16 C17 111.3(3)
N2 C16 H16A 109.4
C17 C16 H16A 109.4
N2 C16 H16B 109.4
C17 C16 H16B 109.4
H16A C16 H16B 108.0
C18 C17 C13 116.4(3)
C18 C17 C16 112.2(4)
C13 C17 C16 107.2(3)
C18 C17 H17 106.8
C13 C17 H17 106.8
C16 C17 H17 106.8
C19 C18 C17 130.6(5)
C19 C18 H18 114.7
C17 C18 H18 114.7
C18 C19 H19A 120.0
C18 C19 H19B 120.0
H19A C19 H19B 120.0
N4 C20 N3 113.8(3)
N4 C20 S1 124.8(2)
N3 C20 S1 121.5(2)
N4 C21 C22 111.5(2)
N4 C21 C31 109.5(2)
C22 C21 C31 110.0(2)
N4 C21 H21 108.6
C22 C21 H21 108.6
C31 C21 H21 108.6
C23 C22 C30 117.1(3)
C23 C22 C21 119.6(3)
C30 C22 C21 123.2(3)
C22 C23 C24 120.4(3)
C22 C23 H23 119.8
C24 C23 H23 119.8
N5 C24 C23 124.6(3)
N5 C24 H24 117.7
C23 C24 H24 117.7
N5 C25 C26 118.3(3)
N5 C25 C30 122.1(3)
C26 C25 C30 119.6(3)
C27 C26 C25 120.8(4)
C27 C26 H26 119.6
C25 C26 H26 119.6
C26 C27 C28 121.2(3)
C26 C27 H27 119.4
C28 C27 H27 119.4
C29 C28 C27 119.7(4)
C29 C28 H28 120.1
C27 C28 H28 120.1
C28 C29 C30 121.5(3)
C28 C29 H29 119.3
C30 C29 H29 119.3
C25 C30 C22 118.7(3)
C25 C30 C29 117.1(3)
C22 C30 C29 124.2(3)
N6 C31 C32 110.4(2)
N6 C31 C21 110.3(2)
C32 C31 C21 113.4(2)
N6 C31 H31 107.5
C32 C31 H31 107.5
C21 C31 H31 107.5
C33 C32 C31 108.6(3)
C33 C32 H32A 110.0
C31 C32 H32A 110.0
C33 C32 H32B 110.0
C31 C32 H32B 110.0
H32A C32 H32B 108.4
C32 C33 C37 110.6(3)
C32 C33 C34 108.6(3)
C37 C33 C34 106.7(3)
C32 C33 H33 110.3
C37 C33 H33 110.3
C34 C33 H33 110.3
C35 C34 C33 107.9(3)
C35 C34 H34A 110.1
C33 C34 H34A 110.1
C35 C34 H34B 110.1
C33 C34 H34B 110.1
H34A C34 H34B 108.4
N6 C35 C34 112.4(3)
N6 C35 H35A 109.1
C34 C35 H35A 109.1
N6 C35 H35B 109.1
C34 C35 H35B 109.1
H35A C35 H35B 107.9
N6 C36 C37 112.4(3)
N6 C36 H36A 109.1
C37 C36 H36A 109.1
N6 C36 H36B 109.1
C37 C36 H36B 109.1
H36A C36 H36B 107.9
C38 C37 C33 113.9(3)
C38 C37 C36 112.0(3)
C33 C37 C36 106.3(3)
C38 C37 H37 108.2
C33 C37 H37 108.2
C36 C37 H37 108.2
C39 C38 C37 126.7(4)
C39 C38 H38 116.6
C37 C38 H38 116.6
C38 C39 H39A 120.0
C38 C39 H39B 120.0
H39A C39 H39B 120.0
C41 C40 C46 114.4(11)
C41 C40 C45 122.9(10)
C46 C40 C45 122.7(10)
C41 C40 C42 30.7(7)
C46 C40 C42 144.9(9)
C45 C40 C42 92.3(7)
C40 C41 C42 119.9(12)
C40 C41 H41 120.1
C42 C41 H41 120.1
C41 C42 C43 127.6(13)
C41 C42 C40 29.5(6)
C43 C42 C40 98.2(9)
C41 C42 H42 116.2
C43 C42 H42 116.2
C40 C42 H42 145.7
C44 C43 C42 114.4(12)
C44 C43 H43 122.8
C42 C43 H43 122.8
C43 C44 C45 124.5(11)
C43 C44 H44 117.8
C45 C44 H44 117.8
C44 C45 C40 110.5(9)
C44 C45 H45 124.7
C40 C45 H45 124.7
C40 C46 H46A 109.5
C40 C46 H46B 109.5
H46A C46 H46B 109.5
C40 C46 H46C 109.5
H46A C46 H46C 109.5
H46B C46 H46C 109.5

loop_
_geom_bond_atom_site_label_1
_geom_bond_atom_site_label_2
_geom_bond_distance
S1 C20 1.683(3)
N1 C3 1.311(7)
N1 C4 1.355(7)
N2 C15 1.457(6)
N2 C11 1.475(5)
N2 C16 1.475(5)
N3 C20 1.370(4)
N3 C10 1.466(4)
N3 H3 0.8600
N4 C20 1.329(4)
N4 C21 1.440(3)
N4 H4 0.8600
N5 C24 1.307(5)
N5 C25 1.377(5)
N6 C35 1.468(5)
N6 C36 1.473(4)
N6 C31 1.478(4)
C1 C2 1.382(6)
C1 C9 1.429(6)
C1 C10 1.525(5)
C2 C3 1.415(7)
C2 H2 0.9300
C3 H3A 0.9300
C4 C9 1.427(6)
C4 C5 1.431(8)
C5 C6 1.349(9)
C5 H5 0.9300
C6 C7 1.370(8)
C6 H6 0.9300
C7 C8 1.368(6)
C7 H7 0.9300
C8 C9 1.412(6)
C8 H8 0.9300
C10 C11 1.556(5)
C10 H10 0.9800
C11 C12 1.548(5)
C11 H11 0.9800
C12 C13 1.510(6)
C12 H12A 0.9700
C12 H12B 0.9700
C13 C14 1.512(7)
C13 C17 1.528(6)
C13 H13 0.9800
C14 C15 1.530(8)
C14 H14A 0.9700
C14 H14B 0.9700
C15 H15A 0.9700
C15 H15B 0.9700
C16 C17 1.565(5)
C16 H16A 0.9700
C16 H16B 0.9700
C17 C18 1.499(6)
C17 H17 0.9800
C18 C19 1.255(7)
C18 H18 0.9300
C19 H19A 0.9300
C19 H19B 0.9300
C21 C22 1.521(4)
C21 C31 1.557(4)
C21 H21 0.9800
C22 C23 1.362(5)
C22 C30 1.428(4)
C23 C24 1.405(5)
C23 H23 0.9300
C24 H24 0.9300
C25 C26 1.416(5)
C25 C30 1.421(4)
C26 C27 1.339(6)
C26 H26 0.9300
C27 C28 1.403(6)
C27 H27 0.9300
C28 C29 1.361(5)
C28 H28 0.9300
C29 C30 1.430(5)
C29 H29 0.9300
C31 C32 1.551(4)
C31 H31 0.9800
C32 C33 1.533(5)
C32 H32A 0.9700
C32 H32B 0.9700
C33 C37 1.533(5)
C33 C34 1.536(6)
C33 H33 0.9800
C34 C35 1.515(6)
C34 H34A 0.9700
C34 H34B 0.9700
C35 H35A 0.9700
C35 H35B 0.9700
C36 C37 1.543(5)
C36 H36A 0.9700
C36 H36B 0.9700
C37 C38 1.492(6)
C37 H37 0.9800
C38 C39 1.287(6)
C38 H38 0.9300
C39 H39A 0.9300
C39 H39B 0.9300
C40 C41 1.123(10)
C40 C46 1.406(15)
C40 C45 1.559(13)
C40 C42 1.978(15)
C41 C42 1.163(12)
C41 H41 0.9300
C42 C43 1.457(16)
C42 H42 0.9300
C43 C44 1.190(13)
C43 H43 0.9300
C44 C45 1.353(12)
C44 H44 0.9300
C45 H45 0.9300
C46 H46A 0.9600
C46 H46B 0.9600
C46 H46C 0.9600
